data_2105977
loop_
_publ_author_name
'Lamberts, Kevin'
'M\"oller, Andreas'
'Englert, Ulli'

_publ_section_title
;
 Enantiopure and racemic alanine as bridging ligands in Ca and Mn chain
 polymers
;
_journal_coeditor_code GP5078
_journal_issue 6
_journal_name_full 'Acta Crystallographica Section B'
_journal_page_first 989
_journal_page_last 998
_journal_paper_doi 10.1107/S2052520614021398
_journal_volume 70
_journal_year 2014
_chemical_formula_moiety 'C9 H23 Ca N3 O7, 2(I)'
_chemical_formula_sum 'C9 H23 Ca I2 N3 O7'
_chemical_formula_weight 579.18
_space_group_crystal_system monoclinic
_space_group_IT_number 4
_space_group_name_Hall 'P 2yb'
_space_group_name_H-M_alt 'P 1 21 1'
_symmetry_space_group_name_Hall 'P 2yb'
_symmetry_space_group_name_H-M 'P 1 21 1'
_atom_sites_solution_hydrogens mixed
_audit_creation_method SHELXL-2013
_cell_angle_alpha 90
_cell_angle_beta 92.435(3)
_cell_angle_gamma 90
_cell_formula_units_Z 2
_cell_length_a 4.9164(8)
_cell_length_b 16.416(3)
_cell_length_c 12.039(2)
_cell_measurement_temperature 100(2)
_cell_volume 970.8(3)
_computing_structure_refinement 'SHELXL-2013 (Sheldrick, 2013)'
_diffrn_ambient_temperature 100(2)
_diffrn_measured_fraction_theta_full 0.998
_diffrn_measured_fraction_theta_max 1.000
_diffrn_measurement_device_type 'Bruker APEX CCD'
_diffrn_measurement_method 'omega scans'
_diffrn_radiation_monochromator 'multilayer optics'
_diffrn_radiation_source microsource
_diffrn_radiation_type MoK\a
_diffrn_radiation_wavelength 0.71073
_diffrn_reflns_av_R_equivalents 0.0629
_diffrn_reflns_limit_h_max 6
_diffrn_reflns_limit_h_min -6
_diffrn_reflns_limit_k_max 20
_diffrn_reflns_limit_k_min -20
_diffrn_reflns_limit_l_max 15
_diffrn_reflns_limit_l_min -15
_diffrn_reflns_number 11583
_diffrn_reflns_theta_full 25.242
_diffrn_reflns_theta_max 26.375
_diffrn_reflns_theta_min 2.481
_exptl_absorpt_coefficient_mu 3.534
_exptl_absorpt_correction_T_max 0.7454
_exptl_absorpt_correction_T_min 0.5536
_exptl_absorpt_correction_type multi-scan
_exptl_absorpt_process_details SADABS
_exptl_crystal_colour colourless
_exptl_crystal_density_diffrn 1.981
_exptl_crystal_description needle
_exptl_crystal_F_000 560
_exptl_crystal_size_max 0.200
_exptl_crystal_size_mid 0.040
_exptl_crystal_size_min 0.030
_refine_diff_density_max 0.706
_refine_diff_density_min -0.613
_refine_ls_abs_structure_details
;
 Flack x determined using 1553 quotients [(I+)-(I-)]/[(I+)+(I-)]
 (Parsons and Flack (2004), Acta Cryst. A60, s61).
;
_refine_ls_abs_structure_Flack -0.04(3)
_refine_ls_extinction_method none
_refine_ls_goodness_of_fit_ref 1.026
_refine_ls_hydrogen_treatment mixed
_refine_ls_matrix_type full
_refine_ls_number_parameters 235
_refine_ls_number_reflns 3955
_refine_ls_number_restraints 50
_refine_ls_restrained_S_all 1.022
_refine_ls_R_factor_all 0.0427
_refine_ls_R_factor_gt 0.0364
_refine_ls_shift/su_max 0.000
_refine_ls_shift/su_mean 0.000
_refine_ls_structure_factor_coef Fsqd
_refine_ls_weighting_details
;
 w=1/[\s^2^(Fo^2^)+(0.0140P)^2^]
 where P=(Fo^2^+2Fc^2^)/3
;
_refine_ls_weighting_scheme calc
_refine_ls_wR_factor_gt 0.0614
_refine_ls_wR_factor_ref 0.0647
_reflns_number_gt 3580
_reflns_number_total 3955
_reflns_threshold_expression 'I > 2\s(I)'
_cod_data_source_file gp5078sup1.cif
_cod_data_source_block 2
_cod_database_code 2105977
_cod_database_fobs_code 2105977
_shelx_space_group_comment
;
The symmetry employed for this shelxl refinement is uniquely defined
by the following loop, which should always be used as a source of
symmetry information in preference to the above space-group names.
They are only intended as comments.
;
_shelx_estimated_absorpt_t_min 0.538
_shelx_estimated_absorpt_t_max 0.901
_shelxl_version_number 20.13

loop_
_space_group_symop_operation_xyz
'x, y, z'
'-x, y+1/2, -z'

loop_
_atom_site_type_symbol
_atom_site_label
_atom_site_fract_x
_atom_site_fract_y
_atom_site_fract_z
_atom_site_U_iso_or_equiv
_atom_site_adp_type
_atom_site_calc_flag
_atom_site_occupancy
I I1 0.77508(13) 0.36750(3) 0.32244(5) 0.01822(16) Uani d 1
I I2 0.62059(14) 0.64888(4) 0.45882(5) 0.02179(17) Uani d 1
Ca Ca1 0.9183(4) 0.75002(12) 0.06479(17) 0.0120(4) Uani d 1
O O1W 1.1891(13) 0.8687(5) 0.0436(5) 0.0167(14) Uani d 1
H H1W 1.303(17) 0.849(6) 0.001(7) 0.020 Uiso d 1
H H2W 1.271(18) 0.880(6) 0.104(6) 0.020 Uiso d 1
O O1 0.2805(13) 0.6869(4) 0.1558(5) 0.0165(15) Uani d 1
O O2 0.6910(13) 0.6334(4) 0.1296(5) 0.0182(16) Uani d 1
C C1 0.4470(19) 0.6301(5) 0.1596(7) 0.013(2) Uani d 1
C C2 0.348(2) 0.5470(6) 0.1982(8) 0.016(2) Uani d 1
H H2 0.4967 0.5207 0.2449 0.019 Uiso calc 1
C C3 0.279(3) 0.4925(6) 0.0994(9) 0.028(3) Uani d 1
H H3A 0.2159 0.4395 0.1258 0.041 Uiso calc 1
H H3B 0.4413 0.4848 0.0561 0.041 Uiso calc 1
H H3C 0.1349 0.5179 0.0525 0.041 Uiso calc 1
N N1 0.1079(17) 0.5577(5) 0.2663(7) 0.0126(18) Uani d 1
H H1N -0.034(13) 0.581(5) 0.221(6) 0.015 Uiso d 1
H H2N 0.174(17) 0.584(5) 0.332(5) 0.015 Uiso d 1
H H3N 0.058(18) 0.505(3) 0.291(7) 0.015 Uiso d 1
O O3 0.5575(15) 0.7602(5) -0.0660(6) 0.0160(14) Uani d 1
O O4 0.1440(14) 0.7032(4) -0.0950(6) 0.0174(16) Uani d 1
C C4 0.389(2) 0.7165(6) -0.1182(8) 0.016(2) Uani d 1
C C5 0.4883(19) 0.6697(5) -0.2183(8) 0.014(2) Uani d 1
H H5 0.3378 0.6665 -0.2766 0.017 Uiso calc 1
C C6 0.578(2) 0.5832(6) -0.1856(9) 0.021(2) Uani d 1
H H6A 0.6433 0.5549 -0.2510 0.032 Uiso calc 1
H H6B 0.4238 0.5534 -0.1566 0.032 Uiso calc 1
H H6C 0.7256 0.5860 -0.1282 0.032 Uiso calc 1
N N2 0.7248(18) 0.7148(5) -0.2641(7) 0.0144(18) Uani d 1
H H4N 0.648(18) 0.766(3) -0.283(8) 0.017 Uiso d 1
H H5N 0.744(19) 0.703(6) -0.341(3) 0.017 Uiso d 1
H H6N 0.882(13) 0.717(6) -0.215(7) 0.017 Uiso d 1
O O5 0.7670(14) 0.8290(4) 0.2022(6) 0.0193(16) Uani d 1
O O6 0.3879(13) 0.8871(4) 0.2589(5) 0.0196(16) Uani d 1
N N3 1.0119(18) 0.8253(5) 0.4015(7) 0.018(2) Uani d 1
H H7N 0.950(19) 0.770(3) 0.399(8) 0.022 Uiso d 1
H H8N 1.129(17) 0.841(5) 0.344(6) 0.022 Uiso d 1
H H9N 1.092(18) 0.838(6) 0.473(4) 0.022 Uiso d 1
C C7 0.6250(19) 0.8623(6) 0.2739(7) 0.016(2) Uani d 1
C C8 0.7610(18) 0.8762(6) 0.3884(7) 0.0135(19) Uani d 1
H H8 0.6318 0.8605 0.4467 0.016 Uiso calc 1
C C9 0.837(2) 0.9659(6) 0.4028(9) 0.027(3) Uani d 1
H H9A 0.9469 0.9729 0.4721 0.041 Uiso calc 1
H H9B 0.6714 0.9987 0.4057 0.041 Uiso calc 1
H H9C 0.9429 0.9835 0.3399 0.041 Uiso calc 1

loop_
_atom_site_aniso_label
_atom_site_aniso_U_11
_atom_site_aniso_U_22
_atom_site_aniso_U_33
_atom_site_aniso_U_12
_atom_site_aniso_U_13
_atom_site_aniso_U_23
I1 0.0214(4) 0.0132(3) 0.0198(3) -0.0021(3) -0.0029(3) 0.0015(3)
I2 0.0281(4) 0.0218(3) 0.0155(3) -0.0075(3) 0.0017(3) -0.0027(3)
Ca1 0.0118(9) 0.0129(9) 0.0113(9) 0.0008(8) -0.0005(7) -0.0001(7)
O1W 0.018(4) 0.019(3) 0.013(3) -0.002(4) 0.002(3) -0.004(4)
O1 0.016(4) 0.013(3) 0.021(4) 0.006(3) 0.001(3) 0.002(3)
O2 0.013(4) 0.019(4) 0.022(4) 0.001(3) -0.003(3) 0.001(3)
C1 0.016(5) 0.014(5) 0.010(5) 0.001(4) -0.002(4) 0.001(4)
C2 0.015(5) 0.014(5) 0.018(5) 0.000(4) 0.002(4) 0.002(4)
C3 0.035(7) 0.023(7) 0.025(6) -0.007(5) 0.002(5) 0.001(5)
N1 0.006(4) 0.016(4) 0.016(5) -0.001(3) 0.003(3) 0.002(3)
O3 0.019(4) 0.018(3) 0.011(3) -0.004(3) -0.003(3) -0.001(3)
O4 0.014(4) 0.021(4) 0.017(4) 0.001(3) 0.002(3) -0.005(3)
C4 0.017(6) 0.016(5) 0.014(5) 0.004(4) 0.001(4) 0.010(4)
C5 0.013(5) 0.016(5) 0.015(5) -0.002(4) 0.007(4) 0.001(4)
C6 0.026(6) 0.011(5) 0.026(6) -0.001(5) 0.002(5) 0.000(4)
N2 0.017(5) 0.018(4) 0.009(4) -0.007(4) 0.002(4) -0.001(4)
O5 0.014(4) 0.023(4) 0.021(4) 0.000(3) 0.001(3) -0.007(3)
O6 0.015(4) 0.020(4) 0.024(4) 0.003(3) 0.001(3) -0.001(3)
N3 0.018(5) 0.015(5) 0.022(5) 0.004(4) -0.001(4) 0.000(4)
C7 0.024(6) 0.011(4) 0.013(5) -0.006(5) 0.000(4) -0.002(4)
C8 0.013(3) 0.017(4) 0.011(3) 0.003(3) 0.005(3) -0.002(3)
C9 0.034(6) 0.019(5) 0.027(5) -0.001(4) -0.008(5) -0.016(4)

loop_
_atom_type_symbol
_atom_type_description
_atom_type_scat_dispersion_real
_atom_type_scat_dispersion_imag
_atom_type_scat_source
C C 0.0033 0.0016 'International Tables Vol C Tables 4.2.6.8 and 6.1.1.4'
H H 0.0000 0.0000 'International Tables Vol C Tables 4.2.6.8 and 6.1.1.4'
N N 0.0061 0.0033 'International Tables Vol C Tables 4.2.6.8 and 6.1.1.4'
O O 0.0106 0.0060 'International Tables Vol C Tables 4.2.6.8 and 6.1.1.4'
Ca Ca 0.2262 0.3064 'International Tables Vol C Tables 4.2.6.8 and 6.1.1.4'
I I -0.4742 1.8119 'International Tables Vol C Tables 4.2.6.8 and 6.1.1.4'

loop_
_geom_angle_atom_site_label_1
_geom_angle_atom_site_label_2
_geom_angle_atom_site_label_3
_geom_angle_site_symmetry_1
_geom_angle_site_symmetry_3
_geom_angle
O5 Ca1 O1 . 1_655 100.5(3)
O5 Ca1 O3 . . 100.9(3)
O1 Ca1 O3 1_655 . 155.2(3)
O5 Ca1 O2 . . 92.8(2)
O1 Ca1 O2 1_655 . 81.1(2)
O3 Ca1 O2 . . 85.6(2)
O5 Ca1 O1W . . 79.1(2)
O1 Ca1 O1W 1_655 . 89.7(2)
O3 Ca1 O1W . . 106.4(3)
O2 Ca1 O1W . . 166.5(2)
O5 Ca1 O4 . 1_655 162.9(3)
O1 Ca1 O4 1_655 1_655 82.0(2)
O3 Ca1 O4 . 1_655 81.1(3)
O2 Ca1 O4 . 1_655 104.3(2)
O1W Ca1 O4 . 1_655 84.0(2)
C1 O1 Ca1 . 1_455 148.5(6)
C1 O2 Ca1 . . 126.5(6)
O1 C1 O2 . . 126.0(9)
O1 C1 C2 . . 117.7(8)
O2 C1 C2 . . 116.2(8)
N1 C2 C3 . . 110.4(8)
N1 C2 C1 . . 109.6(8)
C3 C2 C1 . . 110.6(8)
C4 O3 Ca1 . . 140.5(7)
C4 O4 Ca1 . 1_455 126.9(6)
O3 C4 O4 . . 127.3(9)
O3 C4 C5 . . 117.3(9)
O4 C4 C5 . . 115.2(9)
N2 C5 C4 . . 108.7(7)
N2 C5 C6 . . 109.4(8)
C4 C5 C6 . . 111.2(8)
C7 O5 Ca1 . . 164.6(6)
O6 C7 O5 . . 126.0(9)
O6 C7 C8 . . 117.1(8)
O5 C7 C8 . . 116.8(8)
N3 C8 C7 . . 109.9(8)
N3 C8 C9 . . 109.2(8)
C7 C8 C9 . . 110.1(8)

loop_
_geom_bond_atom_site_label_1
_geom_bond_atom_site_label_2
_geom_bond_site_symmetry_2
_geom_bond_distance
Ca1 O5 . 2.253(7)
Ca1 O1 1_655 2.298(7)
Ca1 O3 . 2.327(7)
Ca1 O2 . 2.365(7)
Ca1 O1W . 2.380(8)
Ca1 O4 1_655 2.388(7)
O1 C1 . 1.241(10)
O1 Ca1 1_455 2.298(7)
O2 C1 . 1.269(10)
C1 C2 . 1.528(12)
C2 N1 . 1.477(12)
C2 C3 . 1.515(14)
O3 C4 . 1.245(12)
O4 C4 . 1.267(11)
O4 Ca1 1_455 2.388(7)
C4 C5 . 1.527(12)
C5 N2 . 1.503(12)
C5 C6 . 1.534(13)
O5 C7 . 1.258(11)
O6 C7 . 1.241(11)
N3 C8 . 1.492(12)
C7 C8 . 1.523(12)
C8 C9 . 1.527(14)
